data_4347298
loop_
_publ_author_name
'Otake, Ken-ichi'
'Otsubo, Kazuya'
'Sugimoto, Kunihisa'
'Fujiwara, Akihiko'
'Kitagawa, Hiroshi'

_publ_section_title
;
 Neutral-Type One-Dimensional Mixed-Valence Halogen-Bridged Platinum Chain
 Complexes with Large Charge-Transfer Band Gaps.
;
_journal_issue 5
_journal_name_full 'Inorganic chemistry'
_journal_page_first 2620
_journal_page_last 2626
_journal_paper_doi 10.1021/acs.inorgchem.5b02980
_journal_volume 55
_journal_year 2016
_chemical_absolute_configuration ad
_chemical_formula_moiety 'C8 H14 I N4 Pt'
_chemical_formula_sum 'C8 H14 I N4 Pt'
_chemical_formula_weight 488.22
_space_group_crystal_system orthorhombic
_space_group_IT_number 18
_space_group_name_Hall 'P 2 2ab'
_space_group_name_H-M_alt 'P 21 21 2'
_atom_sites_solution_hydrogens geom
_atom_sites_solution_primary direct
_atom_sites_solution_secondary difmap
_cell_angle_alpha 90.0000
_cell_angle_beta 90.0000
_cell_angle_gamma 90.0000
_cell_formula_units_Z 2
_cell_length_a 5.7631(4)
_cell_length_b 9.9725(7)
_cell_length_c 10.7081(8)
_cell_measurement_reflns_used 9258
_cell_measurement_temperature 100(2)
_cell_measurement_theta_max 29.17
_cell_measurement_theta_min 2.79
_cell_volume 615.42(8)
_computing_cell_refinement 'APEX2 (Bruker, 2006)'
_computing_data_collection 'APEX2 (Bruker, 2006)'
_computing_data_reduction 'CrystalStructure 4.2 (Rigaku, 2015)'
_computing_molecular_graphics 'CrystalStructure 4.2'
_computing_publication_material 'CrystalStructure 4.2 (Rigaku, 2015)'
_computing_structure_refinement 'SHELXL Version 2014/3 (Sheldrick, 2008)'
_computing_structure_solution 'Il Milione (Burla, et al., 2007)'
_diffrn_ambient_temperature 100(2)
_diffrn_measured_fraction_theta_full 1.000
_diffrn_measured_fraction_theta_max 0.970
_diffrn_measurement_device_type 'Bruker APEX-II CCD'
_diffrn_measurement_method 'phi and omega scans'
_diffrn_radiation_monochromator graphite
_diffrn_radiation_source 'sealed tube'
_diffrn_radiation_type 'Mo K\a'
_diffrn_radiation_wavelength 0.71073
_diffrn_reflns_av_R_equivalents 0.0191
_diffrn_reflns_Laue_measured_fraction_full 1.000
_diffrn_reflns_Laue_measured_fraction_max 0.970
_diffrn_reflns_limit_h_max 7
_diffrn_reflns_limit_h_min -7
_diffrn_reflns_limit_k_max 13
_diffrn_reflns_limit_k_min -13
_diffrn_reflns_limit_l_max 13
_diffrn_reflns_limit_l_min -14
_diffrn_reflns_number 10781
_diffrn_reflns_point_group_measured_fraction_full 1.000
_diffrn_reflns_point_group_measured_fraction_max 0.951
_diffrn_reflns_theta_full 25.242
_diffrn_reflns_theta_max 29.322
_diffrn_reflns_theta_min 1.902
_diffrn_standards_number 0
_exptl_absorpt_coefficient_mu 13.835
_exptl_absorpt_correction_T_max 0.7459
_exptl_absorpt_correction_T_min 0.5272
_exptl_absorpt_correction_type multi-scan
_exptl_absorpt_process_details '(SADABS; Sheldrick, 1996)'
_exptl_crystal_colour gold
_exptl_crystal_density_diffrn 2.634
_exptl_crystal_density_method 'not measured'
_exptl_crystal_description needle
_exptl_crystal_F_000 442.00
_exptl_crystal_size_max 0.15
_exptl_crystal_size_mid 0.03
_exptl_crystal_size_min 0.02
_refine_diff_density_max 1.42
_refine_diff_density_min -0.78
_refine_ls_abs_structure_details
;
 Flack x determined using 617 quotients [(I+)-(I-)]/[(I+)+(I-)]
 (Parsons, Flack and Wagner, Acta Cryst. B69 (2013) 249-259).
;
_refine_ls_abs_structure_Flack 0.033(8)
_refine_ls_extinction_method none
_refine_ls_goodness_of_fit_ref 1.020
_refine_ls_hydrogen_treatment constr
_refine_ls_number_parameters 69
_refine_ls_number_reflns 1608
_refine_ls_number_restraints 0
_refine_ls_R_factor_all 0.0108
_refine_ls_R_factor_gt 0.0105
_refine_ls_shift/su_max 0.005
_refine_ls_structure_factor_coef Fsqd
_refine_ls_weighting_details 'w = 1/[\s^2^(Fo^2^)+(0.0139P)^2^+0.3395P] where P=(Fo^2^+2Fc^2^)/3'
_refine_ls_weighting_scheme calc
_refine_ls_wR_factor_gt 0.0268
_refine_ls_wR_factor_ref 0.0269
_reflns_Friedel_coverage 0.648
_reflns_Friedel_fraction_full 1.000
_reflns_Friedel_fraction_max 0.923
_reflns_number_gt 1574
_reflns_number_total 1608
_reflns_threshold_expression F^2^>2.0\s(F^2^)
_cod_data_source_file ic5b02980_si_006.cif
_cod_data_source_block complex7
_cod_database_code 4347298
_shelxl_version_number 2014-3

loop_
_space_group_symop_id
_space_group_symop_operation_xyz
1 +X,+Y,+Z
2 -X,-Y,+Z
3 1/2+X,1/2-Y,-Z
4 1/2-X,1/2+Y,-Z

loop_
_atom_site_label
_atom_site_type_symbol
_atom_site_fract_x
_atom_site_fract_y
_atom_site_fract_z
_atom_site_U_iso_or_equiv
_atom_site_adp_type
_atom_site_occupancy
_atom_site_site_symmetry_order
_atom_site_calc_flag
_atom_site_refinement_flags_posn
_atom_site_refinement_flags_adp
_atom_site_refinement_flags_occupancy
Pt1 Pt 0.0000 0.0000 1.00183(2) 0.01151(5) Uani 1 2 d S T P
I1 I 0.46844(14) -0.0012(3) 1.02459(3) 0.01240(17) Uani 0.5 1 d . . P
N1 N -0.0101(7) -0.2256(2) 1.2027(2) 0.0194(4) Uani 1 1 d . . .
N2 N 0.0068(12) 0.1377(2) 0.8536(2) 0.0156(4) Uani 1 1 d . . .
H2A H -0.1315 0.1765 0.8458 0.019 Uiso 1 1 calc R U .
H2B H 0.1113 0.2013 0.8690 0.019 Uiso 1 1 calc R U .
C1 C -0.0059(13) -0.1405(2) 1.1310(3) 0.0159(5) Uani 1 1 d . . .
C2 C 0.0678(4) 0.0656(3) 0.7356(3) 0.0163(6) Uani 1 1 d . . .
H2 H 0.2337 0.0442 0.7378 0.020 Uiso 1 1 calc R U .
C3 C 0.0201(9) 0.1481(3) 0.6194(3) 0.0230(6) Uani 1 1 d . . .
H3A H 0.1172 0.2276 0.6197 0.028 Uiso 1 1 calc R U .
H3B H -0.1408 0.1767 0.6190 0.028 Uiso 1 1 calc R U .
C4 C 0.0701(7) 0.0653(5) 0.5025(3) 0.0317(9) Uani 1 1 d . . .
H4A H 0.2343 0.0445 0.4989 0.038 Uiso 1 1 calc R U .
H4B H 0.0309 0.1174 0.4289 0.038 Uiso 1 1 calc R U .

loop_
_atom_site_aniso_label
_atom_site_aniso_U_11
_atom_site_aniso_U_22
_atom_site_aniso_U_33
_atom_site_aniso_U_23
_atom_site_aniso_U_13
_atom_site_aniso_U_12
Pt1 0.00738(7) 0.00829(8) 0.01885(8) 0.000 0.000 0.00012(7)
I1 0.0089(5) 0.01306(16) 0.01524(12) 0.0044(6) -0.00034(11) 0.0006(7)
N1 0.0186(10) 0.0156(9) 0.0240(11) -0.0010(8) 0.002(2) -0.0006(16)
N2 0.0148(10) 0.0117(9) 0.0203(10) 0.0019(7) -0.001(2) -0.003(2)
C1 0.0103(10) 0.0125(10) 0.0249(12) -0.0028(9) 0.001(3) 0.000(2)
C2 0.0145(12) 0.0145(13) 0.0200(16) 0.0004(12) 0.0005(8) -0.0003(9)
C3 0.0257(17) 0.0206(12) 0.0227(13) 0.0052(10) -0.0012(19) -0.0030(16)
C4 0.037(2) 0.035(2) 0.022(2) 0.0055(13) 0.0018(10) -0.0013(16)

loop_
_atom_type_symbol
_atom_type_description
_atom_type_scat_dispersion_real
_atom_type_scat_dispersion_imag
_atom_type_scat_source
C C 0.0033 0.0016
;
International Tables for Crystallography
(Vol. C, Tables 4.2.6.8 and 6.1.1.4)
;
H H 0.0000 0.0000
;
International Tables for Crystallography
(Vol. C, Table 6.1.1.4)
;
I I -0.4742 1.8119
;
International Tables for Crystallography
(Vol. C, Tables 4.2.6.8 and 6.1.1.4)
;
N N 0.0061 0.0033
;
International Tables for Crystallography
(Vol. C, Tables 4.2.6.8 and 6.1.1.4)
;
Pt Pt -1.7033 8.3905
;
International Tables for Crystallography
(Vol. C, Tables 4.2.6.8 and 6.1.1.4)
;

loop_
_geom_angle_atom_site_label_1
_geom_angle_atom_site_label_2
_geom_angle_atom_site_label_3
_geom_angle
_geom_angle_site_symmetry_1
_geom_angle_site_symmetry_3
C1 Pt1 C1 90.77(15) 2 .
C1 Pt1 N2 175.50(8) 2 2
C1 Pt1 N2 93.73(10) . 2
C1 Pt1 N2 93.73(10) 2 .
C1 Pt1 N2 175.50(8) . .
N2 Pt1 N2 81.77(11) 2 .
C1 Pt1 I1 87.2(2) 2 2
C1 Pt1 I1 85.6(2) . 2
N2 Pt1 I1 93.00(19) 2 2
N2 Pt1 I1 94.79(19) . 2
C1 Pt1 I1 85.6(2) 2 .
C1 Pt1 I1 87.2(2) . .
N2 Pt1 I1 94.79(19) 2 .
N2 Pt1 I1 93.00(19) . .
I1 Pt1 I1 169.687(14) 2 .
C1 Pt1 I1 85.7(2) 2 2_655
C1 Pt1 I1 88.0(2) . 2_655
N2 Pt1 I1 94.65(19) 2 2_655
N2 Pt1 I1 92.22(19) . 2_655
I1 Pt1 I1 170.284(13) 2 2_655
I1 Pt1 I1 0.78(7) . 2_655
C1 Pt1 I1 88.0(2) 2 1_455
C1 Pt1 I1 85.7(2) . 1_455
N2 Pt1 I1 92.22(19) 2 1_455
N2 Pt1 I1 94.65(19) . 1_455
I1 Pt1 I1 0.78(8) 2 1_455
I1 Pt1 I1 170.284(13) . 1_455
I1 Pt1 I1 170.906(13) 2_655 1_455
I1 I1 Pt1 173.4(6) 2_655 .
I1 I1 Pt1 5.8(6) 2_655 1_655
Pt1 I1 Pt1 170.284(13) . 1_655
C2 N2 Pt1 109.17(16) . .
C2 N2 H2A 109.8 . .
Pt1 N2 H2A 109.8 . .
C2 N2 H2B 109.8 . .
Pt1 N2 H2B 109.8 . .
H2A N2 H2B 108.3 . .
N1 C1 Pt1 177.5(2) . .
N2 C2 C3 112.9(2) . .
N2 C2 C2 107.0(2) . 2
C3 C2 C2 111.9(2) . 2
N2 C2 H2 108.3 . .
C3 C2 H2 108.3 . .
C2 C2 H2 108.3 2 .
C2 C3 C4 110.2(3) . .
C2 C3 H3A 109.6 . .
C4 C3 H3A 109.6 . .
C2 C3 H3B 109.6 . .
C4 C3 H3B 109.6 . .
H3A C3 H3B 108.1 . .
C3 C4 C4 111.1(3) . 2
C3 C4 H4A 109.4 . .
C4 C4 H4A 109.4 2 .
C3 C4 H4B 109.4 . .
C4 C4 H4B 109.4 2 .
H4A C4 H4B 108.0 . .

loop_
_geom_bond_atom_site_label_1
_geom_bond_atom_site_label_2
_geom_bond_distance
_geom_bond_site_symmetry_2
Pt1 C1 1.969(3) 2
Pt1 C1 1.969(3) .
Pt1 N2 2.099(2) 2
Pt1 N2 2.099(2) .
Pt1 I1 2.7106(8) 2
Pt1 I1 2.7106(8) .
Pt1 I1 3.0732(8) 2_655
Pt1 I1 3.0732(8) 1_455
I1 I1 0.3647(17) 2_655
I1 Pt1 3.0731(8) 1_655
N1 C1 1.145(3) .
N2 C2 1.496(4) .
N2 H2A 0.8900 .
N2 H2B 0.8900 .
C2 C3 1.517(4) .
C2 C2 1.523(5) 2
C2 H2 0.9800 .
C3 C4 1.527(5) .
C3 H3A 0.9700 .
C3 H3B 0.9700 .
C4 C4 1.533(9) 2
C4 H4A 0.9700 .
C4 H4B 0.9700 .

loop_
_geom_torsion_atom_site_label_1
_geom_torsion_atom_site_label_2
_geom_torsion_atom_site_label_3
_geom_torsion_atom_site_label_4
_geom_torsion
_geom_torsion_site_symmetry_1
_geom_torsion_site_symmetry_4
Pt1 N2 C2 C3 165.9(3) . .
Pt1 N2 C2 C2 42.4(4) . 2
N2 C2 C3 C4 -176.1(4) . .
C2 C2 C3 C4 -55.3(4) 2 .
C2 C3 C4 C4 56.0(5) . 2
